data_1555017
loop_
_publ_author_name
'Husain, Ali'
'Ganesan, Asaithampi'
'Ghazal, Basma'
'Durmu\,s, Mahmut'
'Zhang, Xian-Fu'
'Makhseed, Saad'

_publ_section_title
;
 Dual-directional alkyne-terminated macrocycles: Enroute to
 non-aggregating molecular platforms
;
_journal_issue 18
_journal_name_full 'Organic Chemistry Frontiers'
_journal_page_first 3192
_journal_paper_doi 10.1039/C9QO00695H
_journal_volume 6
_journal_year 2019
_chemical_formula_sum 'C36 H30 N4 O6'
_chemical_formula_weight 614.64
_space_group_crystal_system monoclinic
_space_group_IT_number 14
_space_group_name_Hall '-P 2yn'
_space_group_name_H-M_alt 'P 1 21/n 1'
_atom_sites_solution_hydrogens geom
_audit_creation_method SHELXL-2017/1
_audit_update_record
;
2019-05-14 deposited with the CCDC.	2019-08-12 downloaded from the CCDC.
;
_cell_angle_alpha 90
_cell_angle_beta 92.507(2)
_cell_angle_gamma 90
_cell_formula_units_Z 4
_cell_length_a 12.8709(4)
_cell_length_b 15.6947(4)
_cell_length_c 16.5272(5)
_cell_measurement_reflns_used 3693
_cell_measurement_temperature 296(2)
_cell_measurement_theta_max 52.3172
_cell_measurement_theta_min 3.8859
_cell_volume 3335.38(17)
_computing_structure_refinement 'SHELXL-2017/1 (Sheldrick, 2017)'
_diffrn_ambient_temperature 296(2)
_diffrn_detector_area_resol_mean 8.3333
_diffrn_measured_fraction_theta_full 0.987
_diffrn_measured_fraction_theta_max 0.987
_diffrn_measurement_device_type 'Bruker X8 Prospector'
_diffrn_measurement_method 'omega and phi scans'
_diffrn_radiation_monochromator 'mirror optics'
_diffrn_radiation_type 'Cu K\a'
_diffrn_radiation_wavelength 1.54178
_diffrn_reflns_av_R_equivalents 0.1535
_diffrn_reflns_av_unetI/netI 0.0915
_diffrn_reflns_Laue_measured_fraction_full 0.987
_diffrn_reflns_Laue_measured_fraction_max 0.987
_diffrn_reflns_limit_h_max 13
_diffrn_reflns_limit_h_min -15
_diffrn_reflns_limit_k_max 18
_diffrn_reflns_limit_k_min -16
_diffrn_reflns_limit_l_max 19
_diffrn_reflns_limit_l_min -15
_diffrn_reflns_number 28049
_diffrn_reflns_point_group_measured_fraction_full 0.987
_diffrn_reflns_point_group_measured_fraction_max 0.987
_diffrn_reflns_theta_full 66.617
_diffrn_reflns_theta_max 66.617
_diffrn_reflns_theta_min 4.264
_diffrn_source_type 'Incoatec Cu-ImS'
_exptl_absorpt_coefficient_mu 0.692
_exptl_absorpt_correction_T_max 0.96
_exptl_absorpt_correction_T_min 0.70
_exptl_absorpt_correction_type multi-scan
_exptl_absorpt_process_details 'SADABS V2008/1 (Bruker AXS Inc.)'
_exptl_crystal_colour 'clear colourless'
_exptl_crystal_density_diffrn 1.224
_exptl_crystal_description Block
_exptl_crystal_F_000 1288
_exptl_crystal_size_max 0.296
_exptl_crystal_size_mid 0.200
_exptl_crystal_size_min 0.067
_refine_diff_density_max 0.443
_refine_diff_density_min -0.260
_refine_diff_density_rms 0.050
_refine_ls_extinction_method none
_refine_ls_goodness_of_fit_ref 0.997
_refine_ls_hydrogen_treatment constr
_refine_ls_matrix_type full
_refine_ls_number_parameters 417
_refine_ls_number_reflns 5828
_refine_ls_number_restraints 31
_refine_ls_restrained_S_all 1.015
_refine_ls_R_factor_all 0.1505
_refine_ls_R_factor_gt 0.0713
_refine_ls_shift/su_max 0.000
_refine_ls_shift/su_mean 0.000
_refine_ls_structure_factor_coef Fsqd
_refine_ls_weighting_details 'w=1/[\s^2^(Fo^2^)+(0.1350P)^2^] where P=(Fo^2^+2Fc^2^)/3'
_refine_ls_weighting_scheme calc
_refine_ls_wR_factor_gt 0.1979
_refine_ls_wR_factor_ref 0.2596
_reflns_Friedel_coverage 0.000
_reflns_number_gt 2669
_reflns_number_total 5828
_reflns_threshold_expression 'I > 2\s(I)'
_cod_data_source_file c9qo00695h3.cif
_cod_data_source_block solve1_CCDC1
_cod_original_sg_symbol_H-M 'P 21/n'
_cod_database_code 1555017
_shelx_shelxl_version_number 2017/1
_shelx_space_group_comment
;
The symmetry employed for this shelxl refinement is uniquely defined
by the following loop, which should always be used as a source of
symmetry information in preference to the above space-group names.
They are only intended as comments.
;
_shelx_estimated_absorpt_t_min 0.821
_shelx_estimated_absorpt_t_max 0.955

loop_
_space_group_symop_operation_xyz
'x, y, z'
'-x+1/2, y+1/2, -z+1/2'
'-x, -y, -z'
'x-1/2, -y-1/2, z-1/2'

loop_
_atom_site_label
_atom_site_type_symbol
_atom_site_fract_x
_atom_site_fract_y
_atom_site_fract_z
_atom_site_U_iso_or_equiv
_atom_site_adp_type
_atom_site_occupancy
_atom_site_site_symmetry_order
_atom_site_calc_flag
_atom_site_refinement_flags_posn
_atom_site_refinement_flags_adp
O5 O 0.2462(2) 0.6567(2) 0.21275(18) 0.0851(9) Uani 1 1 d . .
O4 O 0.0235(2) 0.63047(16) 0.16577(14) 0.0675(7) Uani 1 1 d . .
O2 O 0.3406(3) 0.5148(2) 0.0360(2) 0.1221(14) Uani 1 1 d . .
N3 N 0.1384(3) 0.75381(19) 0.01333(18) 0.0655(9) Uani 1 1 d . .
O3 O -0.0678(2) 0.67201(18) -0.06976(18) 0.0806(8) Uani 1 1 d . .
C5 C 0.1009(3) 0.6902(2) 0.0532(2) 0.0578(9) Uani 1 1 d . .
O1 O 0.1100(2) 0.60960(16) 0.02705(14) 0.0682(7) Uani 1 1 d . .
C7 C 0.1446(3) 0.5974(2) -0.0532(2) 0.0617(10) Uani 1 1 d . .
C36 C -0.3871(7) 0.6515(8) 0.1016(6) 0.211(4) Uani 1 1 d . U
H36 H -0.399493 0.636057 0.047666 0.254 Uiso 1 1 calc R U
C32 C 0.3468(5) 0.8518(5) 0.1873(4) 0.125(2) Uani 1 1 d . .
H32 H 0.363327 0.901594 0.160241 0.149 Uiso 1 1 calc R U
C31 C 0.3263(4) 0.7897(4) 0.2211(3) 0.0976(16) Uani 1 1 d . .
C30 C 0.2981(4) 0.7149(4) 0.2651(3) 0.1033(16) Uani 1 1 d . .
H30A H 0.360165 0.688524 0.289199 0.124 Uiso 1 1 calc R U
H30B H 0.253271 0.730668 0.308298 0.124 Uiso 1 1 calc R U
C29 C 0.2046(4) 0.5870(3) 0.2549(3) 0.0906(14) Uani 1 1 d . .
H29A H 0.256104 0.567209 0.295181 0.109 Uiso 1 1 calc R U
H29B H 0.190725 0.540752 0.216988 0.109 Uiso 1 1 calc R U
C27 C 0.1071(3) 0.6082(3) 0.2957(2) 0.0766(12) Uani 1 1 d . .
C22 C 0.0170(3) 0.6336(3) 0.2515(2) 0.0651(10) Uani 1 1 d . .
C6 C 0.0534(3) 0.7015(2) 0.1282(2) 0.0579(9) Uani 1 1 d . .
C8 C 0.2494(3) 0.5928(2) -0.0656(2) 0.0690(11) Uani 1 1 d . .
C14 C 0.3292(4) 0.5986(3) 0.0033(3) 0.0890(14) Uani 1 1 d . .
H14A H 0.394979 0.618768 -0.015912 0.107 Uiso 1 1 calc R U
H14B H 0.306272 0.637726 0.044316 0.107 Uiso 1 1 calc R U
C15 C 0.4027(5) 0.5077(4) 0.1026(3) 0.1116(18) Uani 1 1 d . .
H15A H 0.373838 0.540115 0.146243 0.134 Uiso 1 1 calc R U
H15B H 0.470592 0.531067 0.092214 0.134 Uiso 1 1 calc R U
C16 C 0.4136(4) 0.4193(4) 0.1267(3) 0.0903(14) Uani 1 1 d . .
C17 C 0.4311(4) 0.3507(5) 0.1458(4) 0.119(2) Uani 1 1 d . .
H17 H 0.445285 0.294838 0.161338 0.142 Uiso 1 1 calc R U
C26 C 0.0999(4) 0.6054(3) 0.3794(3) 0.0964(15) Uani 1 1 d . .
H26 H 0.157938 0.588469 0.410909 0.116 Uiso 1 1 calc R U
C25 C 0.0126(5) 0.6263(4) 0.4168(3) 0.1048(18) Uani 1 1 d . .
C28 C 0.0070(6) 0.6238(5) 0.5093(3) 0.162(3) Uani 1 1 d . .
H28A H -0.061604 0.606952 0.523432 0.243 Uiso 1 1 calc R U
H28B H 0.022262 0.679270 0.531146 0.243 Uiso 1 1 calc R U
H28C H 0.056802 0.583484 0.531219 0.243 Uiso 1 1 calc R U
C24 C -0.0736(4) 0.6504(4) 0.3710(3) 0.1033(17) Uani 1 1 d . .
H24 H -0.133953 0.664672 0.396739 0.124 Uiso 1 1 calc R U
C23 C -0.0734(3) 0.6541(3) 0.2859(3) 0.0800(13) Uani 1 1 d . .
C3 C 0.1246(3) 0.8318(2) 0.0463(2) 0.0640(10) Uani 1 1 d . .
C4 C 0.0748(3) 0.8435(2) 0.1167(2) 0.0621(10) Uani 1 1 d . .
C2 C 0.0588(4) 0.9270(3) 0.1480(3) 0.0806(12) Uani 1 1 d . .
N1 N 0.0477(4) 0.9951(3) 0.1704(3) 0.1176(15) Uani 1 1 d . .
N4 N 0.0396(2) 0.7763(2) 0.15942(18) 0.0635(8) Uani 1 1 d . .
C1 C 0.1704(4) 0.9022(3) 0.0056(3) 0.0894(14) Uani 1 1 d . .
N2 N 0.2092(5) 0.9587(3) -0.0231(3) 0.1302(19) Uani 1 1 d . .
C9 C 0.2780(4) 0.5781(3) -0.1445(3) 0.0812(12) Uani 1 1 d . .
H9 H 0.348357 0.574945 -0.154871 0.097 Uiso 1 1 calc R U
C10 C 0.2057(4) 0.5679(3) -0.2084(3) 0.0802(13) Uani 1 1 d . .
C13 C 0.2413(5) 0.5537(4) -0.2936(3) 0.118(2) Uani 1 1 d . .
H13A H 0.235343 0.494384 -0.307076 0.177 Uiso 1 1 calc R U
H13B H 0.312484 0.571283 -0.296546 0.177 Uiso 1 1 calc R U
H13C H 0.198635 0.586566 -0.331098 0.177 Uiso 1 1 calc R U
C11 C 0.1028(4) 0.5704(3) -0.1907(2) 0.0775(13) Uani 1 1 d . .
H11 H 0.053346 0.561751 -0.232682 0.093 Uiso 1 1 calc R U
C12 C 0.0682(3) 0.5851(2) -0.1134(2) 0.0658(10) Uani 1 1 d . .
C18 C -0.0431(3) 0.5885(3) -0.0960(3) 0.0781(12) Uani 1 1 d . .
H18A H -0.084946 0.574303 -0.144369 0.094 Uiso 1 1 calc R U
H18B H -0.058120 0.547512 -0.054181 0.094 Uiso 1 1 calc R U
C19 C -0.1607(3) 0.6765(3) -0.0281(3) 0.0875(14) Uani 1 1 d . .
H19A H -0.157636 0.637594 0.017620 0.105 Uiso 1 1 calc R U
H19B H -0.219282 0.660594 -0.063790 0.105 Uiso 1 1 calc R U
C20 C -0.1728(4) 0.7629(4) -0.0002(3) 0.0899(14) Uani 1 1 d . .
C21 C -0.1790(4) 0.8321(4) 0.0218(3) 0.1069(17) Uani 1 1 d . .
H21 H -0.184030 0.888153 0.039490 0.128 Uiso 1 1 calc R U
C33 C -0.1678(4) 0.6808(4) 0.2348(3) 0.1094(17) Uani 1 1 d . U
H33A H -0.162526 0.740417 0.220034 0.131 Uiso 1 1 calc R U
H33B H -0.173237 0.647173 0.185578 0.131 Uiso 1 1 calc R U
O6 O -0.2554(3) 0.6677(3) 0.2808(3) 0.1499(15) Uani 1 1 d . U
C34 C -0.3542(5) 0.6960(5) 0.2455(5) 0.152(2) Uani 1 1 d . U
H34A H -0.409454 0.674365 0.277889 0.182 Uiso 1 1 calc R U
H34B H -0.356734 0.757712 0.247496 0.182 Uiso 1 1 calc R U
C35 C -0.3721(6) 0.6703(5) 0.1673(5) 0.141(2) Uani 1 1 d . U

loop_
_atom_site_aniso_label
_atom_site_aniso_U_11
_atom_site_aniso_U_22
_atom_site_aniso_U_33
_atom_site_aniso_U_23
_atom_site_aniso_U_13
_atom_site_aniso_U_12
O5 0.0784(19) 0.100(2) 0.0762(18) -0.0101(17) -0.0024(16) -0.0073(17)
O4 0.0856(19) 0.0642(16) 0.0528(14) 0.0020(12) 0.0044(13) -0.0166(14)
O2 0.167(4) 0.094(3) 0.100(2) -0.002(2) -0.053(2) 0.032(2)
N3 0.087(2) 0.0543(19) 0.0559(18) -0.0033(15) 0.0089(17) -0.0037(16)
O3 0.081(2) 0.0686(19) 0.092(2) -0.0051(15) 0.0083(17) -0.0025(15)
C5 0.070(2) 0.051(2) 0.052(2) -0.0055(17) -0.0012(19) -0.0020(18)
O1 0.096(2) 0.0556(16) 0.0530(14) -0.0016(12) 0.0081(14) -0.0042(14)
C7 0.086(3) 0.049(2) 0.050(2) 0.0004(16) 0.007(2) 0.000(2)
C36 0.143(6) 0.292(11) 0.197(8) -0.052(9) -0.015(7) -0.032(7)
C32 0.143(5) 0.135(5) 0.096(4) -0.009(4) 0.005(4) -0.052(4)
C31 0.094(4) 0.123(5) 0.076(3) -0.014(3) 0.006(3) -0.042(3)
C30 0.104(4) 0.119(4) 0.085(3) -0.008(3) -0.010(3) -0.028(3)
C29 0.086(3) 0.084(3) 0.100(3) 0.006(3) -0.012(3) 0.000(3)
C27 0.083(3) 0.078(3) 0.069(3) 0.006(2) -0.005(2) -0.017(2)
C22 0.075(3) 0.070(3) 0.050(2) -0.0030(18) 0.004(2) -0.016(2)
C6 0.063(2) 0.062(2) 0.048(2) 0.0002(18) -0.0013(18) -0.0082(18)
C8 0.079(3) 0.058(2) 0.069(3) 0.0007(19) 0.002(2) 0.006(2)
C14 0.094(3) 0.083(3) 0.088(3) 0.000(3) -0.015(3) 0.009(3)
C15 0.127(4) 0.110(4) 0.096(4) -0.007(3) -0.015(3) 0.021(4)
C16 0.080(3) 0.104(4) 0.087(3) 0.010(3) 0.001(3) 0.006(3)
C17 0.109(4) 0.113(5) 0.132(5) 0.034(4) -0.019(4) 0.007(4)
C26 0.114(4) 0.110(4) 0.064(3) 0.011(3) -0.011(3) -0.028(3)
C25 0.120(4) 0.140(5) 0.054(3) 0.006(3) 0.007(3) -0.046(4)
C28 0.210(8) 0.221(8) 0.055(3) 0.007(4) 0.007(4) -0.058(6)
C24 0.105(4) 0.130(5) 0.076(3) -0.010(3) 0.025(3) -0.039(3)
C23 0.075(3) 0.098(3) 0.068(3) -0.002(2) 0.009(2) -0.024(2)
C3 0.077(3) 0.056(2) 0.059(2) 0.0025(19) 0.006(2) -0.0075(19)
C4 0.071(2) 0.054(2) 0.061(2) -0.0048(19) -0.003(2) -0.0051(19)
C2 0.097(3) 0.063(3) 0.082(3) -0.008(2) 0.008(3) -0.001(2)
N1 0.144(4) 0.074(3) 0.136(4) -0.020(3) 0.020(3) -0.003(3)
N4 0.070(2) 0.062(2) 0.0579(18) -0.0080(16) -0.0004(16) -0.0057(16)
C1 0.126(4) 0.062(3) 0.082(3) 0.002(2) 0.020(3) -0.003(3)
N2 0.208(6) 0.072(3) 0.115(4) 0.005(3) 0.055(4) -0.022(3)
C9 0.090(3) 0.078(3) 0.078(3) -0.002(2) 0.018(3) 0.010(2)
C10 0.110(4) 0.066(3) 0.065(3) -0.004(2) 0.015(3) 0.006(3)
C13 0.163(6) 0.124(5) 0.068(3) -0.019(3) 0.030(3) 0.002(4)
C11 0.109(4) 0.065(3) 0.058(2) -0.0099(19) -0.007(3) -0.002(2)
C12 0.079(3) 0.053(2) 0.066(2) -0.0051(18) 0.000(2) -0.0045(19)
C18 0.090(3) 0.059(3) 0.084(3) -0.006(2) -0.005(2) -0.007(2)
C19 0.073(3) 0.087(3) 0.102(3) -0.001(3) -0.004(3) 0.000(2)
C20 0.082(3) 0.095(4) 0.092(3) -0.003(3) -0.008(3) 0.017(3)
C21 0.119(4) 0.100(4) 0.101(4) -0.007(3) -0.004(3) 0.024(3)
C33 0.075(3) 0.144(5) 0.110(4) 0.019(3) 0.023(3) -0.006(3)
O6 0.103(3) 0.213(4) 0.135(3) -0.007(3) 0.025(2) 0.003(3)
C34 0.113(4) 0.174(5) 0.169(5) -0.022(5) 0.014(4) 0.030(4)
C35 0.114(4) 0.149(5) 0.159(6) -0.029(5) -0.011(5) -0.023(4)

loop_
_atom_type_symbol
_atom_type_description
_atom_type_scat_dispersion_real
_atom_type_scat_dispersion_imag
_atom_type_scat_source
C C 0.0181 0.0091 'International Tables Vol C Tables 4.2.6.8 and 6.1.1.4'
H H 0.0000 0.0000 'International Tables Vol C Tables 4.2.6.8 and 6.1.1.4'
N N 0.0311 0.0180 'International Tables Vol C Tables 4.2.6.8 and 6.1.1.4'
O O 0.0492 0.0322 'International Tables Vol C Tables 4.2.6.8 and 6.1.1.4'

loop_
_geom_angle_atom_site_label_1
_geom_angle_atom_site_label_2
_geom_angle_atom_site_label_3
_geom_angle
C30 O5 C29 112.3(4)
C6 O4 C22 117.5(3)
C15 O2 C14 115.8(4)
C5 N3 C3 115.6(3)
C19 O3 C18 113.7(3)
N3 C5 O1 121.4(3)
N3 C5 C6 122.0(3)
O1 C5 C6 116.5(3)
C5 O1 C7 117.3(3)
C8 C7 C12 123.8(4)
C8 C7 O1 119.5(4)
C12 C7 O1 116.5(4)
C35 C36 H36 180.0
C31 C32 H32 180.0
C32 C31 C30 177.6(7)
O5 C30 C31 110.1(4)
O5 C30 H30A 109.6
C31 C30 H30A 109.6
O5 C30 H30B 109.6
C31 C30 H30B 109.6
H30A C30 H30B 108.2
O5 C29 C27 113.2(4)
O5 C29 H29A 108.9
C27 C29 H29A 108.9
O5 C29 H29B 108.9
C27 C29 H29B 108.9
H29A C29 H29B 107.7
C26 C27 C22 116.0(5)
C26 C27 C29 122.5(5)
C22 C27 C29 121.5(4)
C23 C22 C27 123.7(4)
C23 C22 O4 120.9(4)
C27 C22 O4 115.2(4)
N4 C6 O4 121.4(3)
N4 C6 C5 122.2(3)
O4 C6 C5 116.4(3)
C7 C8 C9 116.8(4)
C7 C8 C14 121.7(4)
C9 C8 C14 121.4(4)
O2 C14 C8 106.7(4)
O2 C14 H14A 110.4
C8 C14 H14A 110.4
O2 C14 H14B 110.4
C8 C14 H14B 110.4
H14A C14 H14B 108.6
O2 C15 C16 110.7(5)
O2 C15 H15A 109.5
C16 C15 H15A 109.5
O2 C15 H15B 109.5
C16 C15 H15B 109.5
H15A C15 H15B 108.1
C17 C16 C15 174.2(6)
C16 C17 H17 180.0
C25 C26 C27 122.8(5)
C25 C26 H26 118.6
C27 C26 H26 118.6
C26 C25 C24 119.0(5)
C26 C25 C28 121.8(6)
C24 C25 C28 119.1(6)
C25 C28 H28A 109.5
C25 C28 H28B 109.5
H28A C28 H28B 109.5
C25 C28 H28C 109.5
H28A C28 H28C 109.5
H28B C28 H28C 109.5
C25 C24 C23 121.9(5)
C25 C24 H24 119.1
C23 C24 H24 119.1
C22 C23 C24 116.6(5)
C22 C23 C33 121.1(4)
C24 C23 C33 122.3(5)
N3 C3 C4 122.6(3)
N3 C3 C1 116.4(4)
C4 C3 C1 120.9(4)
N4 C4 C3 121.2(3)
N4 C4 C2 117.9(4)
C3 C4 C2 120.9(4)
N1 C2 C4 177.3(6)
C6 N4 C4 116.2(3)
N2 C1 C3 176.7(6)
C10 C9 C8 122.5(4)
C10 C9 H9 118.8
C8 C9 H9 118.8
C11 C10 C9 117.3(4)
C11 C10 C13 122.5(5)
C9 C10 C13 120.2(5)
C10 C13 H13A 109.5
C10 C13 H13B 109.5
H13A C13 H13B 109.5
C10 C13 H13C 109.5
H13A C13 H13C 109.5
H13B C13 H13C 109.5
C10 C11 C12 123.5(4)
C10 C11 H11 118.3
C12 C11 H11 118.3
C7 C12 C11 116.0(4)
C7 C12 C18 121.4(4)
C11 C12 C18 122.5(4)
O3 C18 C12 109.0(3)
O3 C18 H18A 109.9
C12 C18 H18A 109.9
O3 C18 H18B 109.9
C12 C18 H18B 109.9
H18A C18 H18B 108.3
O3 C19 C20 108.0(4)
O3 C19 H19A 110.1
C20 C19 H19A 110.1
O3 C19 H19B 110.1
C20 C19 H19B 110.1
H19A C19 H19B 108.4
C21 C20 C19 177.8(6)
C20 C21 H21 180.0
O6 C33 C23 107.7(4)
O6 C33 H33A 110.2
C23 C33 H33A 110.2
O6 C33 H33B 110.2
C23 C33 H33B 110.2
H33A C33 H33B 108.5
C33 O6 C34 116.8(5)
C35 C34 O6 113.6(6)
C35 C34 H34A 108.8
O6 C34 H34A 108.8
C35 C34 H34B 108.8
O6 C34 H34B 108.8
H34A C34 H34B 107.7
C36 C35 C34 177.9(12)

loop_
_geom_bond_atom_site_label_1
_geom_bond_atom_site_label_2
_geom_bond_distance
O5 C30 1.407(5)
O5 C29 1.414(5)
O4 C6 1.341(4)
O4 C22 1.424(4)
O2 C15 1.337(5)
O2 C14 1.428(5)
N3 C5 1.301(4)
N3 C3 1.354(5)
O3 C19 1.408(5)
O3 C18 1.421(5)
C5 O1 1.343(4)
C5 C6 1.417(5)
O1 C7 1.429(4)
C7 C8 1.376(5)
C7 C12 1.382(5)
C36 C35 1.134(10)
C36 H36 0.9300
C32 C31 1.159(7)
C32 H32 0.9300
C31 C30 1.435(7)
C30 H30A 0.9700
C30 H30B 0.9700
C29 C27 1.489(6)
C29 H29A 0.9700
C29 H29B 0.9700
C27 C26 1.392(6)
C27 C22 1.400(6)
C22 C23 1.356(6)
C6 N4 1.297(5)
C8 C9 1.390(6)
C8 C14 1.503(6)
C14 H14A 0.9700
C14 H14B 0.9700
C15 C16 1.448(8)
C15 H15A 0.9700
C15 H15B 0.9700
C16 C17 1.141(7)
C17 H17 0.9300
C26 C25 1.347(7)
C26 H26 0.9300
C25 C24 1.369(8)
C25 C28 1.533(7)
C28 H28A 0.9600
C28 H28B 0.9600
C28 H28C 0.9600
C24 C23 1.407(6)
C24 H24 0.9300
C23 C33 1.509(7)
C3 C4 1.366(5)
C3 C1 1.433(6)
C4 N4 1.359(5)
C4 C2 1.427(6)
C2 N1 1.141(5)
C1 N2 1.132(6)
C9 C10 1.386(6)
C9 H9 0.9300
C10 C11 1.369(6)
C10 C13 1.517(6)
C13 H13A 0.9600
C13 H13B 0.9600
C13 H13C 0.9600
C11 C12 1.391(6)
C11 H11 0.9300
C12 C18 1.474(6)
C18 H18A 0.9700
C18 H18B 0.9700
C19 C20 1.443(7)
C19 H19A 0.9700
C19 H19B 0.9700
C20 C21 1.150(7)
C21 H21 0.9300
C33 O6 1.402(6)
C33 H33A 0.9700
C33 H33B 0.9700
O6 C34 1.445(7)
C34 C35 1.363(9)
C34 H34A 0.9700
C34 H34B 0.9700

loop_
_geom_torsion_atom_site_label_1
_geom_torsion_atom_site_label_2
_geom_torsion_atom_site_label_3
_geom_torsion_atom_site_label_4
_geom_torsion
C3 N3 C5 O1 -179.6(3)
C3 N3 C5 C6 -3.1(5)
N3 C5 O1 C7 -11.5(5)
C6 C5 O1 C7 171.8(3)
C5 O1 C7 C8 87.8(4)
C5 O1 C7 C12 -96.4(4)
C29 O5 C30 C31 -172.1(4)
C30 O5 C29 C27 77.4(5)
O5 C29 C27 C26 -116.4(5)
O5 C29 C27 C22 62.6(5)
C26 C27 C22 C23 -0.4(6)
C29 C27 C22 C23 -179.5(4)
C26 C27 C22 O4 -175.9(4)
C29 C27 C22 O4 5.0(6)
C6 O4 C22 C23 92.1(5)
C6 O4 C22 C27 -92.3(4)
C22 O4 C6 N4 -25.6(5)
C22 O4 C6 C5 154.3(3)
N3 C5 C6 N4 3.8(6)
O1 C5 C6 N4 -179.5(3)
N3 C5 C6 O4 -176.1(3)
O1 C5 C6 O4 0.6(5)
C12 C7 C8 C9 2.5(6)
O1 C7 C8 C9 177.9(3)
C12 C7 C8 C14 -174.2(4)
O1 C7 C8 C14 1.2(6)
C15 O2 C14 C8 -174.9(4)
C7 C8 C14 O2 84.8(5)
C9 C8 C14 O2 -91.8(5)
C14 O2 C15 C16 -176.1(4)
C22 C27 C26 C25 -0.5(7)
C29 C27 C26 C25 178.6(5)
C27 C26 C25 C24 0.8(8)
C27 C26 C25 C28 -179.3(5)
C26 C25 C24 C23 -0.1(8)
C28 C25 C24 C23 179.9(5)
C27 C22 C23 C24 1.0(7)
O4 C22 C23 C24 176.2(4)
C27 C22 C23 C33 -179.9(4)
O4 C22 C23 C33 -4.7(7)
C25 C24 C23 C22 -0.7(7)
C25 C24 C23 C33 -179.8(5)
C5 N3 C3 C4 0.1(6)
C5 N3 C3 C1 176.7(4)
N3 C3 C4 N4 2.6(6)
C1 C3 C4 N4 -173.9(4)
N3 C3 C4 C2 -177.9(4)
C1 C3 C4 C2 5.5(6)
O4 C6 N4 C4 178.9(3)
C5 C6 N4 C4 -1.0(5)
C3 C4 N4 C6 -2.0(5)
C2 C4 N4 C6 178.5(4)
C7 C8 C9 C10 -0.3(6)
C14 C8 C9 C10 176.4(4)
C8 C9 C10 C11 -1.9(6)
C8 C9 C10 C13 178.7(4)
C9 C10 C11 C12 2.1(6)
C13 C10 C11 C12 -178.5(4)
C8 C7 C12 C11 -2.3(6)
O1 C7 C12 C11 -177.9(3)
C8 C7 C12 C18 178.3(4)
O1 C7 C12 C18 2.8(5)
C10 C11 C12 C7 -0.1(6)
C10 C11 C12 C18 179.3(4)
C19 O3 C18 C12 -161.2(4)
C7 C12 C18 O3 63.7(5)
C11 C12 C18 O3 -115.5(4)
C18 O3 C19 C20 176.1(4)
C22 C23 C33 O6 158.8(5)
C24 C23 C33 O6 -22.1(7)
C23 C33 O6 C34 175.0(5)
C33 O6 C34 C35 48.2(9)
